data_2228493
loop_
_publ_author_name
'Hamark, Christoffer'
'Landstr\"om, Jens'
'Eriksson, Lars'
'Widmalm, G\"oran'

_publ_section_title
;
 Ethyl
 3,6-di-<i>O</i>-benzyl-2-deoxy-<i>N</i>-phthalimido-1-thio-\b-<small>D</small>-glucopyranoside
;
_journal_coeditor_code NK2066
_journal_issue 12
_journal_name_full 'Acta Crystallographica Section E'
_journal_page_first o3250
_journal_page_last o3251
_journal_paper_doi 10.1107/S1600536810047069
_journal_volume 66
_journal_year 2010
_chemical_formula_iupac 'C30 H31 N O6 S'
_chemical_formula_moiety 'C30 H31 N O6 S'
_chemical_formula_sum 'C30 H31 N O6 S'
_chemical_formula_weight 533.62
_chemical_name_common
;
Ethyl 3,6-di-<i>O</i>-benzyl-2-deoxy-<i>N</i>-phthalimido-1-
thio-\b-D-glucopyranoside
;
_chemical_name_systematic
;
Ethyl 3,6-di-<i>O</i>-benzyl-2-deoxy-<i>N</i>-(1,3-dioxo-2,3-dihydro-
1H-isoindol-2-yl)-1-thio-\b-D-glucopyranoside
;
_space_group_IT_number 19
_symmetry_cell_setting orthorhombic
_symmetry_space_group_name_Hall 'P 2ac 2ab'
_symmetry_space_group_name_H-M 'P 21 21 21'
_atom_sites_solution_hydrogens geom
_atom_sites_solution_primary direct
_atom_sites_solution_secondary difmap
_cell_angle_alpha 90.00
_cell_angle_beta 90.00
_cell_angle_gamma 90.00
_cell_formula_units_Z 4
_cell_length_a 8.53130(10)
_cell_length_b 14.7728(2)
_cell_length_c 21.1940(4)
_cell_measurement_reflns_used 6086
_cell_measurement_temperature 100(2)
_cell_measurement_theta_max 32.2643
_cell_measurement_theta_min 3.7340
_cell_volume 2671.11(7)
_computing_cell_refinement 'CrysAlis RED (Oxford Diffraction, 2006)'
_computing_data_collection 'CrysAlis CCD (Oxford Diffraction, 2006)'
_computing_data_reduction 'CrysAlis RED (Oxford Diffraction, 2006)'
_computing_molecular_graphics 'DIAMOND (Brandenburg, 1999)'
_computing_publication_material 'PLATON (Spek, 2009)'
_computing_structure_refinement 'SHELXL97 (Sheldrick, 2008)'
_computing_structure_solution 'SHELXS97 (Sheldrick, 2008)'
_diffrn_ambient_temperature 100(2)
_diffrn_detector_area_resol_mean 16.5467
_diffrn_measured_fraction_theta_full 0.995
_diffrn_measured_fraction_theta_max 0.995
_diffrn_measurement_device_type 'Oxford Diffraction Xcalibur II with Sapphire-3 CCD'
_diffrn_measurement_method '\w scans at differnt \f'
_diffrn_radiation_monochromator graphite
_diffrn_radiation_source 'Enhance (Mo) X-ray Source'
_diffrn_radiation_type MoK\a
_diffrn_radiation_wavelength 0.71073
_diffrn_reflns_av_R_equivalents 0.0537
_diffrn_reflns_av_sigmaI/netI 0.0739
_diffrn_reflns_limit_h_max 10
_diffrn_reflns_limit_h_min -10
_diffrn_reflns_limit_k_max 18
_diffrn_reflns_limit_k_min -13
_diffrn_reflns_limit_l_max 25
_diffrn_reflns_limit_l_min -25
_diffrn_reflns_number 17362
_diffrn_reflns_theta_full 25.68
_diffrn_reflns_theta_max 25.68
_diffrn_reflns_theta_min 3.74
_exptl_absorpt_coefficient_mu 0.166
_exptl_absorpt_correction_T_max 0.98
_exptl_absorpt_correction_T_min 0.96
_exptl_absorpt_correction_type multi-scan
_exptl_absorpt_process_details
;
(CrysAlis RED; Oxford Diffraction, 2006)
;
_exptl_crystal_colour colourless
_exptl_crystal_density_diffrn 1.327
_exptl_crystal_density_method 'not measured'
_exptl_crystal_description prism
_exptl_crystal_F_000 1128
_exptl_crystal_size_max 0.25
_exptl_crystal_size_mid 0.10
_exptl_crystal_size_min 0.05
_refine_diff_density_max 0.490
_refine_diff_density_min -0.271
_refine_ls_abs_structure_details 'Flack (1983), 2173 Friedel pairs'
_refine_ls_abs_structure_Flack 0.01(7)
_refine_ls_extinction_coef 0.0028(4)
_refine_ls_extinction_expression Fc^*^=kFc[1+0.001xFc^2^\l^3^/sin(2\q)]^-1/4^
_refine_ls_extinction_method 'SHELXL97 (Sheldrick, 2008)'
_refine_ls_goodness_of_fit_ref 0.954
_refine_ls_hydrogen_treatment constr
_refine_ls_matrix_type full
_refine_ls_number_parameters 346
_refine_ls_number_reflns 5059
_refine_ls_number_restraints 0
_refine_ls_restrained_S_all 0.954
_refine_ls_R_factor_all 0.0639
_refine_ls_R_factor_gt 0.0438
_refine_ls_shift/su_max 0.001
_refine_ls_shift/su_mean 0.000
_refine_ls_structure_factor_coef Fsqd
_refine_ls_weighting_details 'calc w=1/[\s^2^(Fo^2^)+(0.0261P)^2^] where P=(Fo^2^+2Fc^2^)/3'
_refine_ls_weighting_scheme calc
_refine_ls_wR_factor_gt 0.0636
_refine_ls_wR_factor_ref 0.0674
_reflns_number_gt 4023
_reflns_number_total 5059
_reflns_threshold_expression I>2\s(I)
_cod_data_source_file nk2066.cif
_cod_data_source_block I
_cod_database_code 2228493
_cod_database_fobs_code 2228493

loop_
_symmetry_equiv_pos_as_xyz
'x, y, z'
'-x+1/2, -y, z+1/2'
'x+1/2, -y+1/2, -z'
'-x, y+1/2, -z+1/2'

loop_
_atom_site_type_symbol
_atom_site_label
_atom_site_fract_x
_atom_site_fract_y
_atom_site_fract_z
_atom_site_U_iso_or_equiv
_atom_site_adp_type
_atom_site_calc_flag
_atom_site_refinement_flags
_atom_site_occupancy
_atom_site_disorder_assembly
_atom_site_disorder_group
S S1 0.32681(7) 0.66068(4) 0.88067(3) 0.01942(15) Uani d . 1 . .
C C7 0.3666(3) 0.73807(17) 0.81586(11) 0.0255(6) Uani d . 1 . .
H H7A 0.3252 0.7127 0.7760 0.031 Uiso calc R 1 . .
H H7B 0.3142 0.7968 0.8237 0.031 Uiso calc R 1 . .
C C8 0.5419(3) 0.75202(18) 0.81042(12) 0.0301(6) Uani d . 1 . .
H H8A 0.5822 0.7771 0.8500 0.045 Uiso calc R 1 . .
H H8B 0.5639 0.7941 0.7758 0.045 Uiso calc R 1 . .
H H8C 0.5929 0.6939 0.8019 0.045 Uiso calc R 1 . .
C C1 0.1170(2) 0.66968(15) 0.88275(11) 0.0156(5) Uani d . 1 . .
H H1 0.0741 0.6638 0.8390 0.019 Uiso calc R 1 . .
C C2 0.0500(3) 0.59407(14) 0.92453(10) 0.0149(5) Uani d . 1 . .
H H2 0.1098 0.5946 0.9651 0.018 Uiso calc R 1 . .
C C3 -0.1227(3) 0.60855(14) 0.94058(11) 0.0147(5) Uani d . 1 . .
H H3 -0.1889 0.5930 0.9032 0.018 Uiso calc R 1 . .
C C4 -0.1537(3) 0.70604(14) 0.96039(11) 0.0150(5) Uani d . 1 . .
H H4 -0.1002 0.7184 1.0015 0.018 Uiso calc R 1 . .
C C5 -0.0901(3) 0.76978(15) 0.91011(11) 0.0153(5) Uani d . 1 . .
H H5 -0.1369 0.7540 0.8683 0.018 Uiso calc R 1 . .
O O5 0.07730(18) 0.75651(10) 0.90779(7) 0.0171(4) Uani d . 1 . .
C C6 -0.1223(3) 0.86722(14) 0.92464(11) 0.0195(6) Uani d . 1 . .
H H6A -0.2366 0.8767 0.9293 0.023 Uiso calc R 1 . .
H H6B -0.0711 0.8841 0.9649 0.023 Uiso calc R 1 . .
N N2 0.0742(2) 0.50558(12) 0.89529(8) 0.0144(4) Uani d . 1 . .
C C21 0.1697(3) 0.43819(15) 0.92183(11) 0.0206(6) Uani d . 1 . .
O O22 0.2428(2) 0.44655(11) 0.97041(8) 0.0297(4) Uani d . 1 . .
C C23 0.1603(3) 0.36067(14) 0.87817(12) 0.0203(5) Uani d . 1 . .
C C24 0.2295(3) 0.27621(16) 0.88227(12) 0.0295(6) Uani d . 1 . .
H H24 0.2966 0.2608 0.9164 0.035 Uiso calc R 1 . .
C C25 0.1966(3) 0.21488(16) 0.83440(12) 0.0315(7) Uani d . 1 . .
H H25 0.2401 0.1558 0.8364 0.038 Uiso calc R 1 . .
C C26 0.1023(3) 0.23773(16) 0.78409(12) 0.0265(6) Uani d . 1 . .
H H26 0.0831 0.1944 0.7519 0.032 Uiso calc R 1 . .
C C27 0.0348(3) 0.32341(15) 0.77964(11) 0.0211(6) Uani d . 1 . .
H H27 -0.0290 0.3399 0.7447 0.025 Uiso calc R 1 . .
C C28 0.0649(3) 0.38319(15) 0.82828(11) 0.0165(5) Uani d . 1 . .
C C29 0.0087(3) 0.47748(15) 0.83788(11) 0.0152(5) Uani d . 1 . .
O O30 -0.07326(19) 0.52424(10) 0.80436(7) 0.0210(4) Uani d . 1 . .
O O3 -0.15948(18) 0.54906(10) 0.99189(7) 0.0198(4) Uani d . 1 . .
C C31 -0.3063(3) 0.50213(15) 0.98636(11) 0.0223(6) Uani d . 1 . .
H H31A -0.3821 0.5411 0.9637 0.027 Uiso calc R 1 . .
H H31B -0.3487 0.4903 1.0291 0.027 Uiso calc R 1 . .
C C32 -0.2895(3) 0.41349(15) 0.95149(11) 0.0223(6) Uani d . 1 . .
C C33 -0.1825(3) 0.34987(17) 0.97248(13) 0.0380(7) Uani d . 1 . .
H H33 -0.1169 0.3628 1.0076 0.046 Uiso calc R 1 . .
C C34 -0.1718(4) 0.26677(19) 0.94180(16) 0.0544(10) Uani d . 1 . .
H H34 -0.1010 0.2221 0.9569 0.065 Uiso calc R 1 . .
C C35 -0.2628(4) 0.2490(2) 0.88986(18) 0.0575(10) Uani d . 1 . .
H H35 -0.2541 0.1925 0.8687 0.069 Uiso calc R 1 . .
C C36 -0.3653(4) 0.3123(2) 0.86889(16) 0.0570(10) Uani d . 1 . .
H H36 -0.4277 0.3003 0.8327 0.068 Uiso calc R 1 . .
C C37 -0.3799(3) 0.3945(2) 0.89988(13) 0.0406(8) Uani d . 1 . .
H H37 -0.4532 0.4381 0.8851 0.049 Uiso calc R 1 . .
O O4 -0.31735(17) 0.71949(11) 0.96734(7) 0.0214(4) Uani d . 1 . .
H H4A -0.3403 0.7205 1.0059 0.032 Uiso calc R 1 . .
O O6 -0.06402(19) 0.92258(10) 0.87509(8) 0.0278(4) Uani d . 1 . .
C C61 -0.1367(3) 1.01026(15) 0.87450(13) 0.0273(6) Uani d . 1 . .
H H61A -0.0701 1.0527 0.8503 0.033 Uiso calc R 1 . .
H H61B -0.1443 1.0332 0.9183 0.033 Uiso calc R 1 . .
C C62 -0.2970(3) 1.00801(15) 0.84587(11) 0.0215(6) Uani d . 1 . .
C C63 -0.4318(3) 0.99598(14) 0.88219(12) 0.0211(5) Uani d . 1 . .
H H63 -0.4234 0.9938 0.9269 0.025 Uiso calc R 1 . .
C C64 -0.5772(3) 0.98725(15) 0.85426(12) 0.0274(6) Uani d . 1 . .
H H64 -0.6670 0.9767 0.8797 0.033 Uiso calc R 1 . .
C C65 -0.5930(3) 0.99374(16) 0.78969(12) 0.0301(7) Uani d . 1 . .
H H65 -0.6932 0.9880 0.7705 0.036 Uiso calc R 1 . .
C C66 -0.4620(4) 1.00867(17) 0.75332(13) 0.0368(7) Uani d . 1 . .
H H66 -0.4723 1.0143 0.7089 0.044 Uiso calc R 1 . .
C C67 -0.3158(3) 1.01558(15) 0.78078(12) 0.0305(7) Uani d . 1 . .
H H67 -0.2266 1.0257 0.7549 0.037 Uiso calc R 1 . .

loop_
_atom_site_aniso_label
_atom_site_aniso_U_11
_atom_site_aniso_U_22
_atom_site_aniso_U_33
_atom_site_aniso_U_12
_atom_site_aniso_U_13
_atom_site_aniso_U_23
S1 0.0140(3) 0.0220(3) 0.0222(3) 0.0024(3) 0.0021(3) 0.0003(3)
C7 0.0210(16) 0.0300(15) 0.0256(15) -0.0020(12) 0.0010(11) 0.0062(12)
C8 0.0232(16) 0.0318(15) 0.0353(17) -0.0039(13) 0.0063(12) 0.0013(13)
C1 0.0131(12) 0.0157(12) 0.0180(13) 0.0045(10) -0.0022(10) -0.0044(11)
C2 0.0171(13) 0.0156(13) 0.0118(13) 0.0027(11) -0.0043(10) -0.0024(10)
C3 0.0166(14) 0.0183(13) 0.0091(13) -0.0013(10) -0.0003(10) -0.0001(10)
C4 0.0081(13) 0.0219(13) 0.0148(13) 0.0027(11) -0.0007(10) -0.0028(10)
C5 0.0132(14) 0.0177(13) 0.0151(13) 0.0018(10) -0.0007(10) -0.0032(10)
O5 0.0155(9) 0.0154(9) 0.0203(9) 0.0016(7) 0.0001(7) -0.0039(7)
C6 0.0176(14) 0.0193(14) 0.0217(14) 0.0040(11) 0.0015(11) 0.0014(11)
N2 0.0189(11) 0.0129(10) 0.0114(10) 0.0031(9) -0.0011(8) -0.0028(8)
C21 0.0265(15) 0.0184(13) 0.0168(14) 0.0034(13) 0.0000(12) 0.0002(11)
O22 0.0424(12) 0.0276(10) 0.0190(10) 0.0120(9) -0.0102(9) -0.0042(8)
C23 0.0293(14) 0.0155(13) 0.0162(13) 0.0038(11) 0.0019(12) -0.0029(11)
C24 0.0447(17) 0.0248(14) 0.0190(14) 0.0126(13) -0.0043(14) -0.0001(13)
C25 0.0480(19) 0.0146(13) 0.0319(16) 0.0104(13) 0.0022(14) -0.0001(12)
C26 0.0360(17) 0.0201(15) 0.0236(15) -0.0035(13) 0.0041(13) -0.0070(12)
C27 0.0261(15) 0.0193(14) 0.0180(14) -0.0025(12) 0.0007(11) -0.0021(11)
C28 0.0211(14) 0.0149(13) 0.0135(13) 0.0005(11) 0.0049(11) 0.0012(10)
C29 0.0139(13) 0.0159(13) 0.0159(13) -0.0005(10) 0.0036(11) 0.0008(11)
O30 0.0234(10) 0.0190(9) 0.0205(10) 0.0025(8) -0.0060(8) -0.0023(7)
O3 0.0218(9) 0.0205(9) 0.0172(9) -0.0045(8) 0.0014(7) 0.0037(7)
C31 0.0197(14) 0.0204(13) 0.0269(14) -0.0048(12) 0.0062(11) 0.0018(11)
C32 0.0269(16) 0.0179(13) 0.0221(14) -0.0060(12) 0.0077(12) 0.0028(11)
C33 0.056(2) 0.0241(16) 0.0342(17) -0.0014(15) 0.0080(15) 0.0051(13)
C34 0.083(3) 0.0226(17) 0.057(2) 0.0080(18) 0.032(2) 0.0126(16)
C35 0.075(3) 0.0244(17) 0.073(3) -0.0148(17) 0.031(2) -0.0201(19)
C36 0.057(2) 0.064(2) 0.051(2) -0.0161(19) -0.0022(18) -0.0312(19)
C37 0.0401(19) 0.0418(18) 0.0397(19) -0.0019(14) -0.0013(15) -0.0122(14)
O4 0.0150(9) 0.0266(9) 0.0225(9) 0.0008(8) 0.0042(8) -0.0009(8)
O6 0.0289(10) 0.0167(9) 0.0377(11) 0.0066(8) 0.0098(9) 0.0046(8)
C61 0.0272(16) 0.0168(14) 0.0378(17) 0.0014(11) 0.0061(13) 0.0024(12)
C62 0.0341(16) 0.0085(12) 0.0221(14) 0.0057(12) 0.0075(12) -0.0010(10)
C63 0.0266(15) 0.0178(13) 0.0189(13) 0.0078(12) 0.0016(13) 0.0005(12)
C64 0.0289(16) 0.0210(15) 0.0325(16) 0.0097(13) 0.0042(13) 0.0024(12)
C65 0.0388(18) 0.0205(14) 0.0311(16) 0.0077(14) -0.0114(14) -0.0002(13)
C66 0.066(2) 0.0267(16) 0.0182(15) 0.0091(16) -0.0061(15) -0.0012(12)
C67 0.0456(19) 0.0170(14) 0.0289(16) 0.0037(14) 0.0160(14) 0.0012(12)

loop_
_atom_type_symbol
_atom_type_description
_atom_type_scat_dispersion_real
_atom_type_scat_dispersion_imag
_atom_type_scat_source
C C 0.0033 0.0016 'International Tables Vol C Tables 4.2.6.8 and 6.1.1.4'
H H 0.0000 0.0000 'International Tables Vol C Tables 4.2.6.8 and 6.1.1.4'
O O 0.0106 0.0060 'International Tables Vol C Tables 4.2.6.8 and 6.1.1.4'
S S 0.1246 0.1234 'International Tables Vol C Tables 4.2.6.8 and 6.1.1.4'
N N 0.0061 0.0033 'International Tables Vol C Tables 4.2.6.8 and 6.1.1.4'

loop_
_geom_angle_atom_site_label_1
_geom_angle_atom_site_label_2
_geom_angle_atom_site_label_3
_geom_angle_site_symmetry_1
_geom_angle_site_symmetry_3
_geom_angle
_geom_angle_publ_flag
C1 S1 C7 . . 99.10(11) yes
C8 C7 S1 . . 109.13(17) ?
C8 C7 H7A . . 109.9 ?
S1 C7 H7A . . 109.9 ?
C8 C7 H7B . . 109.9 ?
S1 C7 H7B . . 109.9 ?
H7A C7 H7B . . 108.3 ?
C7 C8 H8A . . 109.5 ?
C7 C8 H8B . . 109.5 ?
H8A C8 H8B . . 109.5 ?
C7 C8 H8C . . 109.5 ?
H8A C8 H8C . . 109.5 ?
H8B C8 H8C . . 109.5 ?
O5 C1 C2 . . 110.52(17) ?
O5 C1 S1 . . 108.16(14) ?
C2 C1 S1 . . 109.35(15) ?
O5 C1 H1 . . 109.6 ?
C2 C1 H1 . . 109.6 ?
S1 C1 H1 . . 109.6 ?
N2 C2 C3 . . 110.89(18) ?
N2 C2 C1 . . 110.68(18) ?
C3 C2 C1 . . 112.68(17) ?
N2 C2 H2 . . 107.4 ?
C3 C2 H2 . . 107.4 ?
C1 C2 H2 . . 107.4 ?
O3 C3 C4 . . 109.41(17) ?
O3 C3 C2 . . 107.13(17) ?
C4 C3 C2 . . 111.22(18) ?
O3 C3 H3 . . 109.7 ?
C4 C3 H3 . . 109.7 ?
C2 C3 H3 . . 109.7 ?
O4 C4 C5 . . 109.72(18) ?
O4 C4 C3 . . 109.43(18) ?
C5 C4 C3 . . 109.25(17) ?
O4 C4 H4 . . 109.5 ?
C5 C4 H4 . . 109.5 ?
C3 C4 H4 . . 109.5 ?
O5 C5 C6 . . 108.63(19) ?
O5 C5 C4 . . 107.04(18) ?
C6 C5 C4 . . 112.65(18) ?
O5 C5 H5 . . 109.5 ?
C6 C5 H5 . . 109.5 ?
C4 C5 H5 . . 109.5 ?
C1 O5 C5 . . 111.66(16) ?
O6 C6 C5 . . 109.69(18) ?
O6 C6 H6A . . 109.7 ?
C5 C6 H6A . . 109.7 ?
O6 C6 H6B . . 109.7 ?
C5 C6 H6B . . 109.7 ?
H6A C6 H6B . . 108.2 ?
C29 N2 C21 . . 111.67(18) ?
C29 N2 C2 . . 125.19(18) ?
C21 N2 C2 . . 123.14(18) ?
O22 C21 N2 . . 124.6(2) ?
O22 C21 C23 . . 129.9(2) ?
N2 C21 C23 . . 105.5(2) ?
C28 C23 C24 . . 121.3(2) ?
C28 C23 C21 . . 109.05(19) ?
C24 C23 C21 . . 129.7(2) ?
C23 C24 C25 . . 117.2(2) ?
C23 C24 H24 . . 121.4 ?
C25 C24 H24 . . 121.4 ?
C26 C25 C24 . . 121.6(2) ?
C26 C25 H25 . . 119.2 ?
C24 C25 H25 . . 119.2 ?
C25 C26 C27 . . 121.1(2) ?
C25 C26 H26 . . 119.5 ?
C27 C26 H26 . . 119.5 ?
C28 C27 C26 . . 117.0(2) ?
C28 C27 H27 . . 121.5 ?
C26 C27 H27 . . 121.5 ?
C23 C28 C27 . . 121.9(2) ?
C23 C28 C29 . . 108.2(2) ?
C27 C28 C29 . . 129.9(2) ?
O30 C29 N2 . . 124.7(2) ?
O30 C29 C28 . . 129.7(2) ?
N2 C29 C28 . . 105.5(2) ?
C3 O3 C31 . . 115.16(17) ?
O3 C31 C32 . . 112.04(18) ?
O3 C31 H31A . . 109.2 ?
C32 C31 H31A . . 109.2 ?
O3 C31 H31B . . 109.2 ?
C32 C31 H31B . . 109.2 ?
H31A C31 H31B . . 107.9 ?
C37 C32 C33 . . 119.4(2) ?
C37 C32 C31 . . 121.0(2) ?
C33 C32 C31 . . 119.6(2) ?
C32 C33 C34 . . 119.5(3) ?
C32 C33 H33 . . 120.3 ?
C34 C33 H33 . . 120.3 ?
C35 C34 C33 . . 120.4(3) ?
C35 C34 H34 . . 119.8 ?
C33 C34 H34 . . 119.8 ?
C36 C35 C34 . . 119.7(3) ?
C36 C35 H35 . . 120.1 ?
C34 C35 H35 . . 120.1 ?
C35 C36 C37 . . 120.5(3) ?
C35 C36 H36 . . 119.8 ?
C37 C36 H36 . . 119.8 ?
C32 C37 C36 . . 120.5(3) ?
C32 C37 H37 . . 119.7 ?
C36 C37 H37 . . 119.7 ?
C4 O4 H4A . . 109.5 ?
C6 O6 C61 . . 111.98(18) ?
O6 C61 C62 . . 112.21(19) ?
O6 C61 H61A . . 109.2 ?
C62 C61 H61A . . 109.2 ?
O6 C61 H61B . . 109.2 ?
C62 C61 H61B . . 109.2 ?
H61A C61 H61B . . 107.9 ?
C67 C62 C63 . . 117.5(2) ?
C67 C62 C61 . . 120.4(2) ?
C63 C62 C61 . . 122.2(2) ?
C64 C63 C62 . . 121.1(2) ?
C64 C63 H63 . . 119.5 ?
C62 C63 H63 . . 119.5 ?
C65 C64 C63 . . 120.5(3) ?
C65 C64 H64 . . 119.8 ?
C63 C64 H64 . . 119.8 ?
C66 C65 C64 . . 119.2(3) ?
C66 C65 H65 . . 120.4 ?
C64 C65 H65 . . 120.4 ?
C65 C66 C67 . . 120.7(2) ?
C65 C66 H66 . . 119.7 ?
C67 C66 H66 . . 119.7 ?
C66 C67 C62 . . 121.1(2) ?
C66 C67 H67 . . 119.5 ?
C62 C67 H67 . . 119.5 ?

loop_
_geom_bond_atom_site_label_1
_geom_bond_atom_site_label_2
_geom_bond_site_symmetry_2
_geom_bond_distance
_geom_bond_publ_flag
S1 C1 . 1.796(2) yes
S1 C7 . 1.819(2) yes
C7 C8 . 1.513(3) ?
C7 H7A . 0.9900 ?
C7 H7B . 0.9900 ?
C8 H8A . 0.9800 ?
C8 H8B . 0.9800 ?
C8 H8C . 0.9800 ?
C1 O5 . 1.429(2) ?
C1 C2 . 1.536(3) ?
C1 H1 . 1.0000 ?
C2 N2 . 1.462(3) ?
C2 C3 . 1.526(3) ?
C2 H2 . 1.0000 ?
C3 O3 . 1.433(3) ?
C3 C4 . 1.523(3) ?
C3 H3 . 1.0000 ?
C4 O4 . 1.417(2) ?
C4 C5 . 1.522(3) ?
C4 H4 . 1.0000 ?
C5 O5 . 1.442(3) ?
C5 C6 . 1.498(3) ?
C5 H5 . 1.0000 ?
C6 O6 . 1.421(3) ?
C6 H6A . 0.9900 ?
C6 H6B . 0.9900 ?
N2 C29 . 1.402(3) ?
N2 C21 . 1.404(3) ?
C21 O22 . 1.210(3) ?
C21 C23 . 1.474(3) ?
C23 C28 . 1.376(3) ?
C23 C24 . 1.383(3) ?
C24 C25 . 1.389(3) ?
C24 H24 . 0.9500 ?
C25 C26 . 1.377(3) ?
C25 H25 . 0.9500 ?
C26 C27 . 1.394(3) ?
C26 H26 . 0.9500 ?
C27 C28 . 1.381(3) ?
C27 H27 . 0.9500 ?
C28 C29 . 1.487(3) ?
C29 O30 . 1.213(3) ?
O3 C31 . 1.436(3) ?
C31 C32 . 1.510(3) ?
C31 H31A . 0.9900 ?
C31 H31B . 0.9900 ?
C32 C37 . 1.367(4) ?
C32 C33 . 1.383(3) ?
C33 C34 . 1.392(4) ?
C33 H33 . 0.9500 ?
C34 C35 . 1.373(5) ?
C34 H34 . 0.9500 ?
C35 C36 . 1.356(4) ?
C35 H35 . 0.9500 ?
C36 C37 . 1.386(4) ?
C36 H36 . 0.9500 ?
C37 H37 . 0.9500 ?
O4 H4A . 0.8400 ?
O6 C61 . 1.436(3) ?
C61 C62 . 1.496(3) ?
C61 H61A . 0.9900 ?
C61 H61B . 0.9900 ?
C62 C67 . 1.393(3) ?
C62 C63 . 1.395(3) ?
C63 C64 . 1.381(3) ?
C63 H63 . 0.9500 ?
C64 C65 . 1.378(3) ?
C64 H64 . 0.9500 ?
C65 C66 . 1.376(4) ?
C65 H65 . 0.9500 ?
C66 C67 . 1.380(4) ?
C66 H66 . 0.9500 ?
C67 H67 . 0.9500 ?

loop_
_geom_hbond_atom_site_label_D
_geom_hbond_atom_site_label_H
_geom_hbond_atom_site_label_A
_geom_hbond_site_symmetry_D
_geom_hbond_site_symmetry_H
_geom_hbond_site_symmetry_A
_geom_hbond_distance_DH
_geom_hbond_distance_HA
_geom_hbond_distance_DA
_geom_hbond_angle_DHA
_geom_hbond_publ_flag
O4 H4A O5 . . 3_467 0.84 1.99 2.817(2) 168 yes

loop_
_geom_torsion_atom_site_label_1
_geom_torsion_atom_site_label_2
_geom_torsion_atom_site_label_3
_geom_torsion_atom_site_label_4
_geom_torsion_site_symmetry_1
_geom_torsion_site_symmetry_2
_geom_torsion_site_symmetry_3
_geom_torsion_site_symmetry_4
_geom_torsion
_geom_torsion_publ_flag
C7 S1 C1 H1 . . . . 47.4 yes
C1 S1 C7 C8 . . . . 172.39(18) ?
C7 S1 C1 O5 . . . . -72.06(17) yes
C7 S1 C1 C2 . . . . 167.52(16) ?
O5 C1 C2 N2 . . . . 173.35(17) ?
S1 C1 C2 N2 . . . . -67.7(2) ?
O5 C1 C2 C3 . . . . 48.5(2) ?
S1 C1 C2 C3 . . . . 167.49(15) ?
N2 C2 C3 O3 . . . . 70.3(2) ?
C1 C2 C3 O3 . . . . -164.98(17) ?
N2 C2 C3 C4 . . . . -170.16(17) ?
C1 C2 C3 C4 . . . . -45.5(2) ?
O3 C3 C4 O4 . . . . -69.0(2) ?
C2 C3 C4 O4 . . . . 172.88(17) ?
O3 C3 C4 C5 . . . . 170.90(17) ?
C2 C3 C4 C5 . . . . 52.7(2) ?
O4 C4 C5 O5 . . . . 176.83(17) ?
C3 C4 C5 O5 . . . . -63.2(2) ?
O4 C4 C5 C6 . . . . 57.5(2) ?
C3 C4 C5 C6 . . . . 177.45(19) ?
C2 C1 O5 C5 . . . . -61.2(2) ?
S1 C1 O5 C5 . . . . 179.08(15) ?
C6 C5 O5 C1 . . . . -169.14(17) ?
C4 C5 O5 C1 . . . . 69.0(2) ?
O5 C5 C6 O6 . . . . 63.3(2) yes
C4 C5 C6 O6 . . . . -178.31(19) ?
C3 C2 N2 C29 . . . . 62.2(3) ?
C1 C2 N2 C29 . . . . -63.6(3) ?
C3 C2 N2 C21 . . . . -118.6(2) ?
C1 C2 N2 C21 . . . . 115.6(2) ?
C29 N2 C21 O22 . . . . 178.0(2) ?
C2 N2 C21 O22 . . . . -1.3(4) ?
C29 N2 C21 C23 . . . . -1.3(3) ?
C2 N2 C21 C23 . . . . 179.4(2) ?
O22 C21 C23 C28 . . . . -178.6(3) ?
N2 C21 C23 C28 . . . . 0.7(3) ?
O22 C21 C23 C24 . . . . 2.1(5) ?
N2 C21 C23 C24 . . . . -178.7(2) ?
C28 C23 C24 C25 . . . . -0.9(4) ?
C21 C23 C24 C25 . . . . 178.4(3) ?
C23 C24 C25 C26 . . . . 1.6(4) ?
C24 C25 C26 C27 . . . . -0.6(4) ?
C25 C26 C27 C28 . . . . -1.0(4) ?
C24 C23 C28 C27 . . . . -0.8(4) ?
C21 C23 C28 C27 . . . . 179.8(2) ?
C24 C23 C28 C29 . . . . 179.6(2) ?
C21 C23 C28 C29 . . . . 0.2(3) ?
C26 C27 C28 C23 . . . . 1.7(4) ?
C26 C27 C28 C29 . . . . -178.8(2) ?
C21 N2 C29 O30 . . . . -177.1(2) ?
C2 N2 C29 O30 . . . . 2.2(3) ?
C21 N2 C29 C28 . . . . 1.4(2) ?
C2 N2 C29 C28 . . . . -179.31(19) ?
C23 C28 C29 O30 . . . . 177.4(2) ?
C27 C28 C29 O30 . . . . -2.1(4) ?
C23 C28 C29 N2 . . . . -1.0(2) ?
C27 C28 C29 N2 . . . . 179.5(2) ?
C4 C3 O3 C31 . . . . 102.6(2) ?
C2 C3 O3 C31 . . . . -136.77(18) ?
C3 O3 C31 C32 . . . . 88.6(2) ?
O3 C31 C32 C37 . . . . -125.6(3) ?
O3 C31 C32 C33 . . . . 55.3(3) ?
C37 C32 C33 C34 . . . . -1.8(4) ?
C31 C32 C33 C34 . . . . 177.4(2) ?
C32 C33 C34 C35 . . . . 2.1(4) ?
C33 C34 C35 C36 . . . . -0.9(5) ?
C34 C35 C36 C37 . . . . -0.6(5) ?
C33 C32 C37 C36 . . . . 0.3(4) ?
C31 C32 C37 C36 . . . . -178.9(3) ?
C35 C36 C37 C32 . . . . 0.9(5) ?
C5 C6 O6 C61 . . . . 159.61(19) ?
C6 O6 C61 C62 . . . . -78.3(3) ?
O6 C61 C62 C67 . . . . -85.7(3) ?
O6 C61 C62 C63 . . . . 92.6(3) ?
C67 C62 C63 C64 . . . . 3.3(3) ?
C61 C62 C63 C64 . . . . -175.0(2) ?
C62 C63 C64 C65 . . . . -2.5(3) ?
C63 C64 C65 C66 . . . . 0.3(4) ?
C64 C65 C66 C67 . . . . 1.1(4) ?
C65 C66 C67 C62 . . . . -0.3(4) ?
C63 C62 C67 C66 . . . . -1.9(3) ?
C61 C62 C67 C66 . . . . 176.4(2) ?

loop_
_cod_related_entry_id
_cod_related_entry_database
_cod_related_entry_code
1 ChemSpider 9937893
